data_4515851
loop_
_publ_author_name
'Chapovetsky, Alon'
'Welborn, Matthew'
'Luna, John M.'
'Haiges, Ralf'
'Miller, 3rd, Thomas F'
'Marinescu, Smaranda C.'

_publ_section_title
;
 Pendant Hydrogen-Bond Donors in Cobalt Catalysts Independently Enhance
 CO<sub>2</sub> Reduction.
;
_journal_issue 3
_journal_name_full 'ACS central science'
_journal_page_first 397
_journal_page_last 404
_journal_paper_doi 10.1021/acscentsci.7b00607
_journal_volume 4
_journal_year 2018
_chemical_formula_moiety 'C26 H28 B Co F4 N8 O, B F4'
_chemical_formula_sum 'C26 H28 B2 Co F8 N8 O'
_chemical_formula_weight 701.11
_chemical_name_common Alon091216
_space_group_crystal_system triclinic
_space_group_IT_number 2
_space_group_name_Hall '-P 1'
_space_group_name_H-M_alt 'P -1'
_atom_sites_solution_hydrogens mixed
_cell_angle_alpha 84.499(5)
_cell_angle_beta 89.722(5)
_cell_angle_gamma 77.529(5)
_cell_formula_units_Z 2
_cell_length_a 10.1224(7)
_cell_length_b 11.5342(8)
_cell_length_c 12.3686(8)
_cell_measurement_reflns_used 8028
_cell_measurement_temperature 100.(2)
_cell_measurement_theta_max 67.6475
_cell_measurement_theta_min 3.5905
_cell_volume 1403.33(17)
_computing_cell_refinement 'APEX3 v2016.1-0 (Bruker AXS, 2016)'
_computing_data_collection 'Bruker Instrument Service v2012.12.0.3 (Bruker AXS, 2012'
_computing_data_reduction 'SAINT V8.37A (Bruker AXS, 2013)'
_computing_molecular_graphics 'shelXle (C.B. Huebschle, rev 758)'
_computing_publication_material 'SHELXTL XL 2014/7 (Bruker AXS, 2014)'
_computing_structure_refinement 'SHELXL-2014/7 (Sheldrick, 2014)'
_computing_structure_solution 'SHELXTL XT 2014/4 (Bruker AXS, 2014)'
_diffrn_ambient_temperature 100.(2)
_diffrn_detector_area_resol_mean 8.3333
_diffrn_measured_fraction_theta_full 0.973
_diffrn_measured_fraction_theta_max 0.973
_diffrn_measurement_device_type 'Bruker APEX II CCD'
_diffrn_measurement_method 'omega- and phi-scans'
_diffrn_radiation_monochromator 'multi-layer optics'
_diffrn_radiation_type 'CuK\a '
_diffrn_radiation_wavelength 1.54178
_diffrn_reflns_av_R_equivalents 0.0695
_diffrn_reflns_av_unetI/netI 0.0427
_diffrn_reflns_limit_h_max 12
_diffrn_reflns_limit_h_min -12
_diffrn_reflns_limit_k_max 13
_diffrn_reflns_limit_k_min -13
_diffrn_reflns_limit_l_max 14
_diffrn_reflns_limit_l_min -14
_diffrn_reflns_number 31703
_diffrn_reflns_theta_full 68.32
_diffrn_reflns_theta_max 68.32
_diffrn_reflns_theta_min 3.59
_diffrn_source 'IuS microsource'
_exptl_absorpt_coefficient_mu 5.631
_exptl_absorpt_correction_T_max 0.383
_exptl_absorpt_correction_T_min 0.252
_exptl_absorpt_correction_type multi-scan
_exptl_absorpt_process_details 'SADABS 2014/5 (Bruker AXS, 2014)'
_exptl_crystal_colour 'clear light orange'
_exptl_crystal_density_diffrn 1.659
_exptl_crystal_density_method 'not measured'
_exptl_crystal_description prism
_exptl_crystal_F_000 714
_exptl_crystal_size_max 0.120
_exptl_crystal_size_mid 0.080
_exptl_crystal_size_min 0.040
_refine_diff_density_max 1.055
_refine_diff_density_min -0.801
_refine_ls_extinction_method none
_refine_ls_goodness_of_fit_ref 1.043
_refine_ls_hydrogen_treatment mixed
_refine_ls_matrix_type full
_refine_ls_number_parameters 449
_refine_ls_number_reflns 5006
_refine_ls_number_restraints 13
_refine_ls_restrained_S_all 1.045
_refine_ls_R_factor_all 0.0858
_refine_ls_R_factor_gt 0.0698
_refine_ls_shift/su_max 0.015
_refine_ls_shift/su_mean 0.000
_refine_ls_structure_factor_coef Fsqd
_refine_ls_weighting_details 'w=1/[\s^2^(Fo^2^)+(0.1059P)^2^+3.0075P] where P=(Fo^2^+2Fc^2^)/3'
_refine_ls_weighting_scheme calc
_refine_ls_wR_factor_gt 0.1861
_refine_ls_wR_factor_ref 0.1986
_reflns_number_gt 4058
_reflns_number_total 5006
_reflns_threshold_expression 'I > 2\s(I)'
_cod_data_source_file oc7b00607_si_005.cif
_cod_data_source_block Alon091216
_cod_database_code 4515851

loop_
_space_group_symop_operation_xyz
'x, y, z'
'-x, -y, -z'

loop_
_atom_site_type_symbol
_atom_site_label
_atom_site_fract_x
_atom_site_fract_y
_atom_site_fract_z
_atom_site_U_iso_or_equiv
_atom_site_adp_type
_atom_site_calc_flag
_atom_site_refinement_flags_adp
_atom_site_refinement_flags_occupancy
_atom_site_refinement_flags_posn
_atom_site_occupancy
_atom_site_disorder_assembly
_atom_site_disorder_group
C C1 0.3374(5) 0.9019(4) 0.5233(4) 0.0343(10) Uani d . . . 1.0 . .
C C2 0.3154(5) 1.0101(4) 0.4608(4) 0.0389(11) Uani d . . . 1.0 . .
H H2 0.3036 1.014 0.3843 0.047 Uiso calc U . R 1.0 . .
C C3 0.3106(5) 1.1126(4) 0.5112(4) 0.0410(12) Uani d . . . 1.0 . .
H H3 0.2952 1.188 0.4695 0.049 Uiso calc U . R 1.0 . .
C C4 0.3282(5) 1.1053(4) 0.6211(4) 0.0422(12) Uani d . . . 1.0 . .
H H4 0.3253 1.1753 0.6565 0.051 Uiso calc U . R 1.0 . .
C C5 0.3503(5) 0.9940(4) 0.6809(4) 0.0363(11) Uani d . . . 1.0 . .
C C6 0.2983(6) 0.9189(5) 0.8628(4) 0.0417(12) Uani d . . . 1.0 . .
C C7 0.2359(7) 0.9678(5) 0.9529(4) 0.0516(14) Uani d . . . 1.0 . .
H H7 0.2462 1.0438 0.9704 0.062 Uiso calc U . R 1.0 . .
C C8 0.1596(7) 0.9049(5) 1.0159(5) 0.0541(15) Uani d . . . 1.0 . .
H H8 0.1154 0.9376 1.0774 0.065 Uiso calc U . R 1.0 . .
C C9 0.1462(6) 0.7932(5) 0.9907(4) 0.0475(13) Uani d . . . 1.0 . .
H H9 0.089 0.7508 1.0316 0.057 Uiso calc U . R 1.0 . .
C C10 0.2187(5) 0.7453(5) 0.9037(4) 0.0401(11) Uani d . . . 1.0 . .
C C11 0.3432(5) 0.5462(4) 0.8708(4) 0.0382(11) Uani d . . . 1.0 . .
C C12 0.3714(6) 0.4316(5) 0.9276(4) 0.0459(13) Uani d . . . 1.0 . .
H H12 0.3037 0.4039 0.9698 0.055 Uiso calc U . R 1.0 . .
C C13 0.4978(6) 0.3607(4) 0.9212(4) 0.0435(12) Uani d . . . 1.0 . .
H H13 0.5192 0.2845 0.9614 0.052 Uiso calc U . R 1.0 . .
C C14 0.5930(6) 0.3984(4) 0.8576(4) 0.0415(12) Uani d . . . 1.0 . .
H H14 0.6815 0.3501 0.8544 0.05 Uiso calc U . R 1.0 . .
C C15 0.5583(5) 0.5101(4) 0.7968(4) 0.0371(11) Uani d . . . 1.0 . .
C C16 0.6148(5) 0.5858(4) 0.6172(4) 0.0378(11) Uani d . . . 1.0 . .
C C17 0.6959(6) 0.5407(4) 0.5339(5) 0.0446(12) Uani d . . . 1.0 . .
H H17 0.7808 0.4876 0.5495 0.053 Uiso calc U . R 1.0 . .
C C18 0.6526(6) 0.5733(5) 0.4297(5) 0.0454(13) Uani d . . . 1.0 . .
H H18 0.7052 0.5408 0.3716 0.054 Uiso calc U . R 1.0 . .
C C19 0.5311(6) 0.6543(4) 0.4086(4) 0.0415(12) Uani d . . . 1.0 . .
H H19 0.4977 0.6754 0.3361 0.05 Uiso calc U . R 1.0 . .
C C20 0.4589(5) 0.7041(4) 0.4936(4) 0.0363(11) Uani d . . . 1.0 . .
C C21 0.4178(7) 1.0830(5) 0.8369(5) 0.0563(15) Uani d . . . 1.0 . .
H H21A 0.4883 1.1057 0.7901 0.084 Uiso calc U . R 1.0 . .
H H21B 0.4549 1.0568 0.9104 0.084 Uiso calc U . R 1.0 . .
H H21C 0.342 1.1518 0.8395 0.084 Uiso calc U . R 1.0 . .
C C22 0.1063(6) 0.5759(6) 0.9213(5) 0.0584(15) Uani d . . . 1.0 . .
H H22A 0.0216 0.635 0.9063 0.088 Uiso calc U . R 1.0 . .
H H22B 0.1168 0.5534 0.9997 0.088 Uiso calc U . R 1.0 . .
H H22C 0.1044 0.505 0.8839 0.088 Uiso calc U . R 1.0 . .
C C23 0.2698(7) 0.8056(6) 0.3689(5) 0.0592(16) Uani d . . . 1.0 . .
H H23A 0.3176 0.8443 0.3119 0.089 Uiso calc U . R 1.0 . .
H H23B 0.1778 0.8532 0.3749 0.089 Uiso calc U . R 1.0 . .
H H23C 0.2656 0.7256 0.3506 0.089 Uiso calc U . R 1.0 . .
Co Co1 0.38979(8) 0.73783(6) 0.71692(6) 0.0309(2) Uani d . . . 1.0 . .
N N1 0.3552(4) 0.8925(3) 0.6331(3) 0.0307(8) Uani d . . . 1.0 . .
N N2 0.3698(5) 0.9848(4) 0.7930(3) 0.0422(10) Uani d . . . 1.0 . .
N N3 0.2929(4) 0.8082(3) 0.8386(3) 0.0360(9) Uani d . . . 1.0 . .
N N4 0.2197(5) 0.6268(4) 0.8824(3) 0.0437(10) Uani d . . . 1.0 . .
N N5 0.4349(4) 0.5838(3) 0.8046(3) 0.0340(9) Uani d . . . 1.0 . .
N N6 0.6494(4) 0.5424(4) 0.7238(4) 0.0424(10) Uani d . . D 1.0 . .
H H1N 0.740(3) 0.502(5) 0.752(4) 0.051 Uiso d U . D 1.0 . .
N N7 0.4970(4) 0.6693(3) 0.5992(3) 0.0338(9) Uani d . . . 1.0 . .
N N8 0.3441(4) 0.7958(4) 0.4753(3) 0.0383(9) Uani d . . . 1.0 . .
B B1 0.6920(6) 0.8144(5) 0.8353(5) 0.0394(13) Uani d . . . 1.0 . .
F F1 0.6141(4) 0.7937(3) 0.7508(3) 0.0444(9) Uani d . P D 0.764(3) A 1
F F2 0.6118(4) 0.8281(3) 0.9282(3) 0.0453(9) Uani d . P D 0.764(3) A 1
F F3 0.7974(5) 0.7134(4) 0.8610(4) 0.0631(12) Uani d . P D 0.764(3) A 1
F F4 0.7411(6) 0.9156(5) 0.8103(4) 0.0592(14) Uani d . P D 0.764(3) A 1
F F1' 0.5664(12) 0.7858(11) 0.8350(10) 0.0444(9) Uani d . P D 0.236(3) A 2
F F2' 0.7646(13) 0.7724(12) 0.9214(9) 0.0453(9) Uani d . P D 0.236(3) A 2
F F3' 0.7537(14) 0.7785(14) 0.7339(11) 0.0631(12) Uani d . P D 0.236(3) A 2
F F4' 0.6694(18) 0.9406(15) 0.8213(14) 0.0592(14) Uani d . P D 0.236(3) A 2
B B2 0.0264(8) 0.3011(7) 0.7384(6) 0.0585(18) Uani d . . . 1.0 . .
F F5 0.1428(5) 0.3354(5) 0.7591(5) 0.0832(16) Uani d . P D 0.795(4) B 3
F F6 0.0018(7) 0.3228(6) 0.6283(4) 0.0920(17) Uani d . P D 0.795(4) B 3
F F7 0.0278(8) 0.1882(5) 0.7747(5) 0.0852(18) Uani d . P D 0.795(4) B 3
F F8 -0.0895(5) 0.3815(4) 0.7795(4) 0.0650(12) Uani d . P D 0.795(4) B 3
F F5' 0.114(2) 0.3444(19) 0.6758(19) 0.0832(16) Uani d . P D 0.205(4) B 4
F F6' -0.106(2) 0.364(2) 0.7047(18) 0.0920(17) Uani d . P D 0.205(4) B 4
F F7' 0.031(3) 0.188(2) 0.7259(19) 0.0852(18) Uani d . P D 0.205(4) B 4
F F8' 0.0298(17) 0.3364(16) 0.8429(13) 0.0650(12) Uani d . P D 0.205(4) B 4
O O1 0.2082(3) 0.6856(3) 0.6534(3) 0.0390(8) Uani d . . . 1.0 . .
C C24 0.0884(6) 0.7230(5) 0.6406(5) 0.0493(13) Uani d . . . 1.0 . .
C C25 -0.0093(7) 0.6472(6) 0.6228(7) 0.0705(19) Uani d . . . 1.0 . .
H H25A -0.0436 0.6637 0.5477 0.106 Uiso calc U . R 1.0 . .
H H25B -0.0849 0.6649 0.6727 0.106 Uiso calc U . R 1.0 . .
H H25C 0.0361 0.5629 0.6362 0.106 Uiso calc U . R 1.0 . .
C C26 0.0268(7) 0.8552(6) 0.6469(7) 0.0689(19) Uani d . . . 1.0 . .
H H26A -0.0223 0.8886 0.579 0.103 Uiso calc U . R 1.0 . .
H H26B 0.099 0.8975 0.6581 0.103 Uiso calc U . R 1.0 . .
H H26C -0.0358 0.8642 0.7078 0.103 Uiso calc U . R 1.0 . .

loop_
_atom_site_aniso_label
_atom_site_aniso_U_11
_atom_site_aniso_U_22
_atom_site_aniso_U_33
_atom_site_aniso_U_12
_atom_site_aniso_U_13
_atom_site_aniso_U_23
C1 0.039(2) 0.031(3) 0.034(2) -0.0123(19) -0.0069(19) 0.0048(19)
C2 0.041(3) 0.036(3) 0.039(3) -0.013(2) -0.007(2) 0.008(2)
C3 0.049(3) 0.031(3) 0.043(3) -0.013(2) -0.010(2) 0.012(2)
C4 0.052(3) 0.024(3) 0.051(3) -0.013(2) -0.011(2) 0.005(2)
C5 0.043(3) 0.030(3) 0.037(3) -0.012(2) -0.011(2) 0.0036(19)
C6 0.055(3) 0.034(3) 0.034(3) -0.007(2) -0.014(2) 0.002(2)
C7 0.077(4) 0.035(3) 0.038(3) -0.002(3) -0.006(3) -0.002(2)
C8 0.074(4) 0.044(3) 0.036(3) 0.006(3) 0.000(3) -0.002(2)
C9 0.052(3) 0.046(3) 0.040(3) -0.003(2) 0.001(2) 0.006(2)
C10 0.049(3) 0.038(3) 0.031(2) -0.008(2) -0.005(2) 0.003(2)
C11 0.056(3) 0.030(3) 0.029(2) -0.013(2) -0.004(2) 0.0021(19)
C12 0.073(4) 0.045(3) 0.026(2) -0.031(3) -0.001(2) 0.004(2)
C13 0.071(4) 0.026(3) 0.030(2) -0.006(2) -0.006(2) 0.0022(19)
C14 0.063(3) 0.029(3) 0.031(3) -0.009(2) -0.011(2) 0.0007(19)
C15 0.049(3) 0.027(2) 0.035(3) -0.008(2) -0.014(2) -0.0006(19)
C16 0.043(3) 0.024(2) 0.049(3) -0.015(2) -0.007(2) 0.002(2)
C17 0.048(3) 0.025(3) 0.064(4) -0.011(2) 0.007(3) -0.011(2)
C18 0.061(3) 0.034(3) 0.046(3) -0.018(2) 0.008(3) -0.010(2)
C19 0.060(3) 0.030(3) 0.040(3) -0.021(2) 0.001(2) -0.003(2)
C20 0.049(3) 0.026(2) 0.036(3) -0.016(2) -0.005(2) 0.0034(19)
C21 0.085(4) 0.037(3) 0.050(3) -0.019(3) -0.021(3) -0.006(2)
C22 0.061(4) 0.063(4) 0.056(4) -0.027(3) 0.010(3) 0.000(3)
C23 0.078(4) 0.058(4) 0.044(3) -0.022(3) -0.019(3) 0.002(3)
Co1 0.0421(4) 0.0232(4) 0.0280(4) -0.0115(3) -0.0063(3) 0.0052(3)
N1 0.037(2) 0.0241(19) 0.031(2) -0.0092(15) -0.0042(15) 0.0026(15)
N2 0.063(3) 0.030(2) 0.036(2) -0.0159(19) -0.0099(19) 0.0002(17)
N3 0.049(2) 0.028(2) 0.031(2) -0.0083(17) -0.0073(17) 0.0011(16)
N4 0.056(3) 0.045(3) 0.036(2) -0.024(2) 0.0037(19) -0.0010(18)
N5 0.050(2) 0.029(2) 0.0259(19) -0.0175(18) -0.0058(16) 0.0028(15)
N6 0.043(2) 0.032(2) 0.050(3) -0.0101(18) -0.011(2) 0.0081(18)
N7 0.039(2) 0.0232(19) 0.040(2) -0.0116(16) -0.0064(17) 0.0036(16)
N8 0.053(2) 0.035(2) 0.027(2) -0.0138(19) -0.0065(17) 0.0045(16)
B1 0.045(3) 0.042(3) 0.031(3) -0.008(2) -0.002(2) -0.006(2)
F1 0.060(2) 0.039(2) 0.0343(19) -0.0088(16) -0.0128(16) -0.0050(16)
F2 0.060(2) 0.048(2) 0.0290(18) -0.0171(18) 0.0028(16) 0.0007(15)
F3 0.056(3) 0.073(3) 0.048(2) 0.010(2) -0.0097(19) 0.000(2)
F4 0.081(4) 0.071(3) 0.040(2) -0.050(3) 0.011(3) -0.005(2)
F1' 0.060(2) 0.039(2) 0.0343(19) -0.0088(16) -0.0128(16) -0.0050(16)
F2' 0.060(2) 0.048(2) 0.0290(18) -0.0171(18) 0.0028(16) 0.0007(15)
F3' 0.056(3) 0.073(3) 0.048(2) 0.010(2) -0.0097(19) 0.000(2)
F4' 0.081(4) 0.071(3) 0.040(2) -0.050(3) 0.011(3) -0.005(2)
B2 0.063(4) 0.059(5) 0.056(4) -0.022(4) 0.010(3) 0.002(3)
F5 0.077(3) 0.080(3) 0.096(4) -0.022(3) -0.015(3) -0.018(3)
F6 0.110(5) 0.102(4) 0.057(3) -0.015(3) -0.003(3) 0.005(3)
F7 0.138(4) 0.062(3) 0.059(4) -0.037(3) 0.013(4) 0.013(3)
F8 0.060(3) 0.069(3) 0.058(3) -0.005(2) 0.013(2) 0.011(2)
F5' 0.077(3) 0.080(3) 0.096(4) -0.022(3) -0.015(3) -0.018(3)
F6' 0.110(5) 0.102(4) 0.057(3) -0.015(3) -0.003(3) 0.005(3)
F7' 0.138(4) 0.062(3) 0.059(4) -0.037(3) 0.013(4) 0.013(3)
F8' 0.060(3) 0.069(3) 0.058(3) -0.005(2) 0.013(2) 0.011(2)
O1 0.0386(19) 0.0370(19) 0.0407(19) -0.0082(14) -0.0042(14) -0.0003(14)
C24 0.042(3) 0.057(4) 0.050(3) -0.016(3) -0.004(2) 0.002(3)
C25 0.050(4) 0.058(4) 0.107(6) -0.016(3) -0.011(4) -0.016(4)
C26 0.052(4) 0.053(4) 0.099(5) -0.009(3) -0.009(3) 0.002(4)

loop_
_atom_type_symbol
_atom_type_description
_atom_type_scat_dispersion_real
_atom_type_scat_dispersion_imag
_atom_type_scat_source
C C 0.0181 0.0091 'International Tables Vol C Tables 4.2.6.8 and 6.1.1.4'
H H 0.0000 0.0000 'International Tables Vol C Tables 4.2.6.8 and 6.1.1.4'
B B 0.0090 0.0039 'International Tables Vol C Tables 4.2.6.8 and 6.1.1.4'
N N 0.0311 0.0180 'International Tables Vol C Tables 4.2.6.8 and 6.1.1.4'
F F 0.0727 0.0534 'International Tables Vol C Tables 4.2.6.8 and 6.1.1.4'
Co Co -2.3653 3.6143 'International Tables Vol C Tables 4.2.6.8 and 6.1.1.4'
O O 0.0492 0.0322 'International Tables Vol C Tables 4.2.6.8 and 6.1.1.4'

loop_
_geom_angle_atom_site_label_1
_geom_angle_atom_site_label_2
_geom_angle_atom_site_label_3
_geom_angle
N1 C1 C2 122.3(4)
N1 C1 N8 116.9(4)
C2 C1 N8 120.7(4)
C1 C2 C3 118.9(5)
C1 C2 H2 120.5
C3 C2 H2 120.5
C4 C3 C2 119.8(4)
C4 C3 H3 120.1
C2 C3 H3 120.1
C3 C4 C5 119.3(5)
C3 C4 H4 120.4
C5 C4 H4 120.4
N1 C5 N2 118.0(4)
N1 C5 C4 121.9(4)
N2 C5 C4 120.1(4)
N3 C6 C7 122.5(5)
N3 C6 N2 117.7(5)
C7 C6 N2 119.9(5)
C8 C7 C6 118.8(5)
C8 C7 H7 120.6
C6 C7 H7 120.6
C7 C8 C9 120.5(5)
C7 C8 H8 119.8
C9 C8 H8 119.8
C8 C9 C10 118.1(5)
C8 C9 H9 121.0
C10 C9 H9 121.0
N3 C10 C9 121.9(5)
N3 C10 N4 118.1(4)
C9 C10 N4 120.0(5)
N5 C11 N4 117.3(4)
N5 C11 C12 121.3(5)
N4 C11 C12 121.4(5)
C13 C12 C11 118.9(5)
C13 C12 H12 120.5
C11 C12 H12 120.5
C14 C13 C12 120.5(5)
C14 C13 H13 119.7
C12 C13 H13 119.7
C13 C14 C15 118.8(5)
C13 C14 H14 120.6
C15 C14 H14 120.6
N5 C15 N6 119.5(4)
N5 C15 C14 121.8(5)
N6 C15 C14 118.7(5)
N7 C16 N6 117.3(5)
N7 C16 C17 122.8(5)
N6 C16 C17 119.8(5)
C18 C17 C16 119.1(5)
C18 C17 H17 120.4
C16 C17 H17 120.4
C17 C18 C19 119.5(5)
C17 C18 H18 120.3
C19 C18 H18 120.3
C20 C19 C18 119.4(5)
C20 C19 H19 120.3
C18 C19 H19 120.3
N7 C20 C19 122.3(5)
N7 C20 N8 116.4(4)
C19 C20 N8 121.2(4)
N2 C21 H21A 109.5
N2 C21 H21B 109.5
H21A C21 H21B 109.5
N2 C21 H21C 109.5
H21A C21 H21C 109.5
H21B C21 H21C 109.5
N4 C22 H22A 109.5
N4 C22 H22B 109.5
H22A C22 H22B 109.5
N4 C22 H22C 109.5
H22A C22 H22C 109.5
H22B C22 H22C 109.5
N8 C23 H23A 109.5
N8 C23 H23B 109.5
H23A C23 H23B 109.5
N8 C23 H23C 109.5
H23A C23 H23C 109.5
H23B C23 H23C 109.5
N7 Co1 N1 89.60(16)
N7 Co1 N3 176.40(17)
N1 Co1 N3 90.47(16)
N7 Co1 N5 90.08(16)
N1 Co1 N5 176.56(16)
N3 Co1 N5 89.63(17)
N7 Co1 O1 90.66(14)
N1 Co1 O1 94.56(14)
N3 Co1 O1 92.93(15)
N5 Co1 O1 88.87(14)
C5 N1 C1 117.8(4)
C5 N1 Co1 121.5(3)
C1 N1 Co1 120.7(3)
C5 N2 C6 121.2(4)
C5 N2 C21 116.4(4)
C6 N2 C21 117.3(4)
C6 N3 C10 118.0(4)
C6 N3 Co1 121.7(4)
C10 N3 Co1 120.2(3)
C11 N4 C10 119.9(4)
C11 N4 C22 116.6(5)
C10 N4 C22 117.6(5)
C11 N5 C15 118.4(4)
C11 N5 Co1 121.1(3)
C15 N5 Co1 120.5(3)
C15 N6 C16 122.9(4)
C15 N6 H1N 107.(3)
C16 N6 H1N 127.(3)
C20 N7 C16 116.6(4)
C20 N7 Co1 121.2(3)
C16 N7 Co1 122.2(3)
C20 N8 C1 119.0(4)
C20 N8 C23 117.4(4)
C1 N8 C23 116.6(4)
F2' B1 F1' 114.5(9)
F4 B1 F1 111.1(5)
F4 B1 F2 109.2(5)
F1 B1 F2 108.8(5)
F4 B1 F3 111.7(5)
F1 B1 F3 109.4(5)
F2 B1 F3 106.6(5)
F2' B1 F4' 110.8(10)
F1' B1 F4' 106.8(9)
F2' B1 F3' 115.0(9)
F1' B1 F3' 105.5(9)
F4' B1 F3' 103.4(10)
F7' B2 F5' 111.7(16)
F7 B2 F5 113.7(7)
F7 B2 F6 112.1(7)
F5 B2 F6 107.3(6)
F7' B2 F8' 119.4(13)
F5' B2 F8' 110.5(13)
F7' B2 F6' 106.1(18)
F5' B2 F6' 108.0(14)
F8' B2 F6' 99.8(12)
F7 B2 F8 110.9(6)
F5 B2 F8 111.0(6)
F6 B2 F8 101.0(6)
C24 O1 Co1 140.5(4)
O1 C24 C25 124.1(6)
O1 C24 C26 120.3(5)
C25 C24 C26 115.6(5)
C24 C25 H25A 109.5
C24 C25 H25B 109.5
H25A C25 H25B 109.5
C24 C25 H25C 109.5
H25A C25 H25C 109.5
H25B C25 H25C 109.5
C24 C26 H26A 109.5
C24 C26 H26B 109.5
H26A C26 H26B 109.5
C24 C26 H26C 109.5
H26A C26 H26C 109.5
H26B C26 H26C 109.5

loop_
_geom_bond_atom_site_label_1
_geom_bond_atom_site_label_2
_geom_bond_distance
C1 N1 1.361(6)
C1 C2 1.378(7)
C1 N8 1.400(6)
C2 C3 1.380(7)
C2 H2 0.95
C3 C4 1.364(7)
C3 H3 0.95
C4 C5 1.392(7)
C4 H4 0.95
C5 N1 1.354(6)
C5 N2 1.392(6)
C6 N3 1.351(6)
C6 C7 1.385(8)
C6 N2 1.398(7)
C7 C8 1.363(9)
C7 H7 0.95
C8 C9 1.388(8)
C8 H8 0.95
C9 C10 1.390(8)
C9 H9 0.95
C10 N3 1.363(6)
C10 N4 1.414(7)
C11 N5 1.348(6)
C11 N4 1.404(7)
C11 C12 1.409(7)
C12 C13 1.368(8)
C12 H12 0.95
C13 C14 1.358(8)
C13 H13 0.95
C14 C15 1.403(7)
C14 H14 0.95
C15 N5 1.359(6)
C15 N6 1.371(7)
C16 N7 1.366(6)
C16 N6 1.384(6)
C16 C17 1.385(7)
C17 C18 1.354(8)
C17 H17 0.95
C18 C19 1.383(8)
C18 H18 0.95
C19 C20 1.377(7)
C19 H19 0.95
C20 N7 1.361(6)
C20 N8 1.395(6)
C21 N2 1.474(6)
C21 H21A 0.98
C21 H21B 0.98
C21 H21C 0.98
C22 N4 1.457(7)
C22 H22A 0.98
C22 H22B 0.98
C22 H22C 0.98
C23 N8 1.500(7)
C23 H23A 0.98
C23 H23B 0.98
C23 H23C 0.98
Co1 N7 1.938(4)
Co1 N1 1.939(4)
Co1 N3 1.940(4)
Co1 N5 1.956(4)
Co1 O1 2.223(3)
N6 H1N 0.98(2)
B1 F2' 1.289(13)
B1 F4 1.373(7)
B1 F1' 1.382(14)
B1 F1 1.382(7)
B1 F2 1.404(7)
B1 F3 1.411(7)
B1 F4' 1.418(18)
B1 F3' 1.455(15)
B2 F7' 1.32(2)
B2 F5' 1.33(2)
B2 F7 1.332(9)
B2 F5 1.354(9)
B2 F6 1.376(9)
B2 F8' 1.394(18)
B2 F6' 1.42(2)
B2 F8 1.453(9)
O1 C24 1.202(6)
C24 C25 1.485(8)
C24 C26 1.526(9)
C25 H25A 0.98
C25 H25B 0.98
C25 H25C 0.98
C26 H26A 0.98
C26 H26B 0.98
C26 H26C 0.98
